data_7229228
loop_
_publ_author_name
'Manjappa, Kiran B.'
'Peng, Yu-Ting'
'Liou, Teau-Jiuan'
'Yang, Ding-Yah'

_publ_section_title
;
 Pseudo three-component approach to coumarin-annulated azepines: synthesis
 of coumarin[3,4-b]azepines
;
_journal_issue 72
_journal_name_full 'RSC Adv.'
_journal_page_first 45269
_journal_paper_doi 10.1039/C7RA09289J
_journal_volume 7
_journal_year 2017
_chemical_formula_moiety 'C25 H15 Br2 N O2'
_chemical_formula_sum 'C25 H15 Br2 N O2'
_chemical_formula_weight 521.20
_space_group_crystal_system triclinic
_space_group_IT_number 2
_space_group_name_Hall '-P 1'
_space_group_name_H-M_alt 'P -1'
_symmetry_cell_setting triclinic
_symmetry_space_group_name_Hall '-P 1'
_symmetry_space_group_name_H-M 'P -1'
_atom_sites_solution_hydrogens geom
_audit_creation_method SHELXL-2014/7
_audit_update_record
;
2017-08-10 deposited with the CCDC.
2017-09-18 downloaded from the CCDC.
;
_cell_angle_alpha 68.214(2)
_cell_angle_beta 87.658(2)
_cell_angle_gamma 69.9597(19)
_cell_formula_units_Z 2
_cell_length_a 9.2108(6)
_cell_length_b 11.4244(6)
_cell_length_c 11.4731(7)
_cell_measurement_reflns_used 9968
_cell_measurement_temperature 150(2)
_cell_measurement_theta_max 26.405
_cell_measurement_theta_min 3.192
_cell_volume 1048.01(11)
_computing_cell_refinement 'SAINT V7.34A (Bruker AXS, 2006)'
_computing_data_collection 'APEX2 (Bruker AXS, 2010)'
_computing_data_reduction 'SAINT V7.34A (Bruker AXS, 2006)'
_computing_molecular_graphics 'Bruker SHELXTL'
_computing_publication_material 'Bruker SHELXTL'
_computing_structure_refinement 'SHELXL-2014/7 (Sheldrick, 2014)'
_computing_structure_solution 'SHELXL-2014/7 (Sheldrick, 2014)'
_diffrn_ambient_temperature 150(2)
_diffrn_measured_fraction_theta_full 0.996
_diffrn_measured_fraction_theta_max 0.993
_diffrn_measurement_device_type 'Bruker APEX-II CCD'
_diffrn_measurement_method '\f and \w scans'
_diffrn_radiation_probe x-ray
_diffrn_radiation_type MoK\a
_diffrn_radiation_wavelength 0.71073
_diffrn_reflns_av_R_equivalents 0.0499
_diffrn_reflns_av_unetI/netI 0.0399
_diffrn_reflns_Laue_measured_fraction_full 0.996
_diffrn_reflns_Laue_measured_fraction_max 0.993
_diffrn_reflns_limit_h_max 11
_diffrn_reflns_limit_h_min -11
_diffrn_reflns_limit_k_max 14
_diffrn_reflns_limit_k_min -13
_diffrn_reflns_limit_l_max 14
_diffrn_reflns_limit_l_min -14
_diffrn_reflns_number 19733
_diffrn_reflns_point_group_measured_fraction_full 0.996
_diffrn_reflns_point_group_measured_fraction_max 0.993
_diffrn_reflns_theta_full 25.242
_diffrn_reflns_theta_max 26.410
_diffrn_reflns_theta_min 3.192
_exptl_absorpt_coefficient_mu 3.890
_exptl_absorpt_correction_T_max 0.9281
_exptl_absorpt_correction_T_min 0.4600
_exptl_absorpt_correction_type multi-scan
_exptl_absorpt_process_details 'SADABS V2012/1 (Bruker AXS Inc.)'
_exptl_crystal_colour yellow
_exptl_crystal_density_diffrn 1.652
_exptl_crystal_description parallelepiped
_exptl_crystal_F_000 516
_exptl_crystal_size_max 0.590
_exptl_crystal_size_mid 0.430
_exptl_crystal_size_min 0.190
_refine_diff_density_max 1.872
_refine_diff_density_min -0.802
_refine_diff_density_rms 0.144
_refine_ls_extinction_method none
_refine_ls_goodness_of_fit_ref 1.076
_refine_ls_hydrogen_treatment constr
_refine_ls_matrix_type full
_refine_ls_number_parameters 269
_refine_ls_number_reflns 4268
_refine_ls_number_restraints 0
_refine_ls_restrained_S_all 1.076
_refine_ls_R_factor_all 0.0838
_refine_ls_R_factor_gt 0.0663
_refine_ls_shift/su_max 0.000
_refine_ls_shift/su_mean 0.000
_refine_ls_structure_factor_coef Fsqd
_refine_ls_weighting_details 'w=1/[\s^2^(Fo^2^)+(0.0708P)^2^+7.7818P] where P=(Fo^2^+2Fc^2^)/3'
_refine_ls_weighting_scheme calc
_refine_ls_wR_factor_gt 0.1603
_refine_ls_wR_factor_ref 0.1708
_reflns_Friedel_coverage 0.000
_reflns_number_gt 3444
_reflns_number_total 4268
_reflns_threshold_expression 'I > 2\s(I)'
_cod_data_source_file c7ra09289j2.cif
_cod_data_source_block bmk4553
_cod_depositor_comments
;
The following automatic conversions were performed:

'_symmetry_cell_setting' value 'Triclinic' changed to 'triclinic'
according to
/home/data/users/saulius/crontab/automatic-downloads/rss-feeds/RSC/lib/dictionaries/cif_core.dic
dictionary named 'cif_core.dic' version 2.4.2 from 2011-04-26.

Automatic conversion script
Id: cif_fix_values 4973 2017-02-22 13:04:09Z antanas 
;
_cod_original_sg_symbol_H-M P-1
_cod_database_code 7229228
_shelx_shelxl_version_number 2014/7
_shelx_space_group_comment
; 
The symmetry employed for this shelxl refinement is uniquely defined 
by the following loop, which should always be used as a source of 
symmetry information in preference to the above space-group names. 
They are only intended as comments. 
;
_shelx_estimated_absorpt_t_min 0.207
_shelx_estimated_absorpt_t_max 0.525

loop_
_space_group_symop_operation_xyz
'x, y, z'
'-x, -y, -z'

loop_
_atom_site_label
_atom_site_type_symbol
_atom_site_fract_x
_atom_site_fract_y
_atom_site_fract_z
_atom_site_U_iso_or_equiv
_atom_site_adp_type
_atom_site_occupancy
_atom_site_site_symmetry_order
_atom_site_calc_flag
_atom_site_refinement_flags_posn
_atom_site_refinement_flags_adp
_atom_site_refinement_flags_occupancy
_atom_site_disorder_assembly
_atom_site_disorder_group
Br1 Br 0.75215(8) 0.38002(7) 0.82505(7) 0.0354(2) Uani 0.9478(17) 1 d . . P A 1
Br1' Br 0.6890(16) 0.4363(13) 0.7448(14) 0.0354(2) Uani 0.0522(17) 1 d . . P A 2
Br2 Br 0.18158(8) 0.47864(7) 0.61344(7) 0.0343(2) Uani 1 1 d . . . . .
O1 O 0.4995(4) 0.9062(4) 0.1650(3) 0.0158(8) Uani 1 1 d . . . . .
O2 O 0.2625(4) 0.9019(4) 0.1857(4) 0.0200(8) Uani 1 1 d . . . . .
N N 0.2920(5) 0.8153(5) 0.4418(4) 0.0153(9) Uani 1 1 d . . . . .
C1 C 0.6427(6) 0.8899(5) 0.2153(5) 0.0129(10) Uani 1 1 d . . . . .
C2 C 0.7494(6) 0.9155(6) 0.1288(5) 0.0184(11) Uani 1 1 d . . . . .
H2A H 0.7229 0.9435 0.0411 0.022 Uiso 1 1 calc R U . . .
C3 C 0.8947(6) 0.8992(6) 0.1739(5) 0.0198(12) Uani 1 1 d . . . . .
H3A H 0.9692 0.9165 0.1166 0.024 Uiso 1 1 calc R U . . .
C4 C 0.9327(6) 0.8576(6) 0.3029(5) 0.0186(11) Uani 1 1 d . . . . .
H4A H 1.0328 0.8467 0.3333 0.022 Uiso 1 1 calc R U . . .
C5 C 0.8252(6) 0.8325(5) 0.3859(5) 0.0168(11) Uani 1 1 d . . . . .
H5A H 0.8526 0.8034 0.4736 0.020 Uiso 1 1 calc R U . . .
C6 C 0.6759(6) 0.8486(5) 0.3443(5) 0.0122(10) Uani 1 1 d . . . . .
C7 C 0.5595(6) 0.8154(5) 0.4286(5) 0.0129(10) Uani 1 1 d . . . . .
C8 C 0.5942(6) 0.7737(6) 0.5626(5) 0.0170(11) Uani 1 1 d . . . . .
H8A H 0.6544 0.8135 0.5897 0.020 Uiso 1 1 calc R U . . .
C9 C 0.5470(6) 0.6825(6) 0.6514(5) 0.0192(11) Uani 1 1 d . . . . .
C10 C 0.4605(6) 0.6108(6) 0.6098(6) 0.0207(12) Uani 1 1 d . . . . .
H10A H 0.4457 0.5366 0.6827 0.025 Uiso 1 1 calc R U . . .
H10B H 0.5159 0.5743 0.5481 0.025 Uiso 1 1 calc R U . . .
C11 C 0.3050(6) 0.7237(6) 0.5491(5) 0.0167(11) Uani 1 1 d . . . . .
C12 C 0.4202(6) 0.8288(5) 0.3771(5) 0.0113(10) Uani 1 1 d . . . . .
C13 C 0.3850(6) 0.8809(5) 0.2380(5) 0.0149(11) Uani 1 1 d . . . . .
C14 C 0.5734(6) 0.6546(6) 0.7876(5) 0.0175(11) Uani 1 1 d . . . . .
C15 C 0.5098(6) 0.7681(6) 0.8312(5) 0.0217(12) Uani 1 1 d . . . . .
H15A H 0.4481 0.8558 0.7750 0.026 Uiso 1 1 calc R U . . .
C16 C 0.5430(8) 0.7416(7) 0.9525(7) 0.0335(16) Uani 1 1 d . . . . .
H16A H 0.5026 0.8125 0.9825 0.040 Uiso 1 1 calc R U . . .
C17 C 0.6353(8) 0.6131(7) 1.0381(6) 0.0313(15) Uani 1 1 d . . . . .
H17A H 0.6575 0.5999 1.1231 0.038 Uiso 1 1 calc R U . . .
C18 C 0.6935(7) 0.5070(6) 1.0001(5) 0.0256(13) Uani 1 1 d . . . . .
H18A H 0.7549 0.4203 1.0582 0.031 Uiso 1 1 calc R U . . .
C19 C 0.6613(7) 0.5283(6) 0.8754(6) 0.0241(13) Uani 1 1 d . . . . .
C20 C 0.1702(6) 0.7262(6) 0.6250(5) 0.0169(11) Uani 1 1 d . . . . .
C21 C 0.1027(7) 0.8381(6) 0.6583(6) 0.0267(13) Uani 1 1 d . . . . .
H21A H 0.1446 0.9081 0.6291 0.032 Uiso 1 1 calc R U . . .
C22 C -0.0156(6) 0.8527(7) 0.7280(6) 0.0265(10) Uani 1 1 d . . . . .
H22A H -0.0621 0.9327 0.7440 0.032 Uiso 1 1 calc R U . . .
C23 C -0.0723(6) 0.7374(6) 0.7800(6) 0.0265(10) Uani 1 1 d . . . . .
H23A H -0.1502 0.7391 0.8368 0.032 Uiso 1 1 calc R U . . .
C24 C -0.0108(6) 0.6279(6) 0.7449(6) 0.0230(12) Uani 1 1 d . . . . .
H24A H -0.0496 0.5559 0.7734 0.028 Uiso 1 1 calc R U . . .
C25 C 0.1088(6) 0.6255(6) 0.6673(5) 0.0187(11) Uani 1 1 d . . . . .

loop_
_atom_site_aniso_label
_atom_site_aniso_U_11
_atom_site_aniso_U_22
_atom_site_aniso_U_33
_atom_site_aniso_U_23
_atom_site_aniso_U_13
_atom_site_aniso_U_12
Br1 0.0335(4) 0.0232(4) 0.0392(5) -0.0113(3) -0.0030(3) 0.0022(3)
Br1' 0.0335(4) 0.0232(4) 0.0392(5) -0.0113(3) -0.0030(3) 0.0022(3)
Br2 0.0339(4) 0.0311(4) 0.0499(5) -0.0232(3) 0.0065(3) -0.0173(3)
O1 0.0100(17) 0.028(2) 0.0076(18) -0.0041(15) 0.0020(14) -0.0082(15)
O2 0.0146(19) 0.034(2) 0.0117(19) -0.0072(17) 0.0019(15) -0.0109(17)
N 0.010(2) 0.025(2) 0.010(2) -0.0036(19) 0.0026(16) -0.0079(18)
C1 0.011(2) 0.016(2) 0.012(3) -0.005(2) -0.0004(19) -0.006(2)
C2 0.017(3) 0.027(3) 0.008(3) -0.003(2) 0.003(2) -0.008(2)
C3 0.015(3) 0.025(3) 0.016(3) -0.003(2) 0.007(2) -0.009(2)
C4 0.016(3) 0.022(3) 0.017(3) -0.001(2) 0.001(2) -0.011(2)
C5 0.016(3) 0.020(3) 0.013(3) -0.001(2) -0.003(2) -0.009(2)
C6 0.014(2) 0.012(2) 0.010(2) -0.003(2) 0.0006(19) -0.0061(19)
C7 0.013(2) 0.014(2) 0.013(3) -0.004(2) 0.0034(19) -0.0067(19)
C8 0.016(2) 0.028(3) 0.010(3) -0.006(2) 0.002(2) -0.012(2)
C9 0.010(2) 0.028(3) 0.017(3) -0.007(2) 0.000(2) -0.007(2)
C10 0.016(3) 0.022(3) 0.025(3) -0.008(2) 0.002(2) -0.008(2)
C11 0.013(2) 0.024(3) 0.014(3) -0.008(2) 0.001(2) -0.009(2)
C12 0.012(2) 0.013(2) 0.006(2) -0.0016(19) 0.0000(18) -0.0041(19)
C13 0.013(2) 0.018(3) 0.013(3) -0.006(2) 0.001(2) -0.005(2)
C14 0.017(3) 0.027(3) 0.012(3) -0.007(2) 0.007(2) -0.013(2)
C15 0.019(3) 0.039(3) 0.009(3) -0.002(2) 0.004(2) -0.020(3)
C16 0.035(4) 0.049(4) 0.040(4) -0.038(4) 0.018(3) -0.021(3)
C17 0.036(4) 0.044(4) 0.014(3) -0.006(3) 0.002(3) -0.021(3)
C18 0.026(3) 0.031(3) 0.011(3) 0.005(2) 0.000(2) -0.015(3)
C19 0.020(3) 0.024(3) 0.029(3) -0.008(3) 0.012(2) -0.013(2)
C20 0.013(2) 0.022(3) 0.012(3) 0.000(2) 0.000(2) -0.008(2)
C21 0.022(3) 0.025(3) 0.033(4) -0.008(3) 0.011(3) -0.012(2)
C22 0.0131(18) 0.036(2) 0.041(3) -0.028(2) 0.0145(18) -0.0068(17)
C23 0.0131(18) 0.036(2) 0.041(3) -0.028(2) 0.0145(18) -0.0068(17)
C24 0.017(3) 0.027(3) 0.022(3) -0.002(2) 0.001(2) -0.012(2)
C25 0.019(3) 0.020(3) 0.015(3) -0.005(2) -0.003(2) -0.005(2)

loop_
_atom_type_symbol
_atom_type_description
_atom_type_scat_dispersion_real
_atom_type_scat_dispersion_imag
_atom_type_scat_source
C C 0.0033 0.0016 'International Tables Vol C Tables 4.2.6.8 and 6.1.1.4'
H H 0.0000 0.0000 'International Tables Vol C Tables 4.2.6.8 and 6.1.1.4'
N N 0.0061 0.0033 'International Tables Vol C Tables 4.2.6.8 and 6.1.1.4'
O O 0.0106 0.0060 'International Tables Vol C Tables 4.2.6.8 and 6.1.1.4'
Br Br -0.2901 2.4595 'International Tables Vol C Tables 4.2.6.8 and 6.1.1.4'

loop_
_geom_angle_atom_site_label_1
_geom_angle_atom_site_label_2
_geom_angle_atom_site_label_3
_geom_angle
C13 O1 C1 122.6(4)
C11 N C12 122.2(4)
O1 C1 C6 121.2(4)
O1 C1 C2 115.8(4)
C6 C1 C2 123.0(5)
C3 C2 C1 118.3(5)
C3 C2 H2A 120.9
C1 C2 H2A 120.9
C2 C3 C4 120.5(5)
C2 C3 H3A 119.8
C4 C3 H3A 119.8
C5 C4 C3 119.9(5)
C5 C4 H4A 120.1
C3 C4 H4A 120.1
C4 C5 C6 121.6(5)
C4 C5 H5A 119.2
C6 C5 H5A 119.2
C1 C6 C5 116.7(5)
C1 C6 C7 119.0(4)
C5 C6 C7 124.1(5)
C12 C7 C6 118.9(5)
C12 C7 C8 122.4(5)
C6 C7 C8 118.7(4)
C9 C8 C7 124.3(5)
C9 C8 H8A 117.9
C7 C8 H8A 117.9
C8 C9 C14 121.3(5)
C8 C9 C10 118.5(5)
C14 C9 C10 120.2(5)
C9 C10 C11 102.4(4)
C9 C10 H10A 111.3
C11 C10 H10A 111.3
C9 C10 H10B 111.3
C11 C10 H10B 111.3
H10A C10 H10B 109.2
N C11 C20 120.7(5)
N C11 C10 122.1(5)
C20 C11 C10 117.2(5)
C7 C12 N 126.2(5)
C7 C12 C13 120.7(5)
N C12 C13 112.6(4)
O2 C13 O1 117.9(5)
O2 C13 C12 124.5(5)
O1 C13 C12 117.5(4)
C19 C14 C9 123.0(5)
C19 C14 C15 118.4(5)
C9 C14 C15 118.6(5)
C16 C15 C14 117.2(6)
C16 C15 H15A 121.4
C14 C15 H15A 121.4
C15 C16 C17 122.8(6)
C15 C16 H16A 118.6
C17 C16 H16A 118.6
C18 C17 C16 120.8(6)
C18 C17 H17A 119.6
C16 C17 H17A 119.6
C17 C18 C19 118.9(6)
C17 C18 H18A 120.6
C19 C18 H18A 120.6
C14 C19 C18 121.9(6)
C14 C19 Br1 120.6(5)
C18 C19 Br1 117.4(5)
C14 C19 Br1' 93.3(6)
C18 C19 Br1' 144.8(6)
C25 C20 C21 117.6(5)
C25 C20 C11 124.8(5)
C21 C20 C11 117.6(5)
C22 C21 C20 124.3(6)
C22 C21 H21A 117.8
C20 C21 H21A 117.8
C21 C22 C23 116.8(5)
C21 C22 H22A 121.6
C23 C22 H22A 121.6
C24 C23 C22 119.6(5)
C24 C23 H23A 120.2
C22 C23 H23A 120.2
C23 C24 C25 118.6(5)
C23 C24 H24A 120.7
C25 C24 H24A 120.7
C20 C25 C24 122.9(5)
C20 C25 Br2 119.9(4)
C24 C25 Br2 117.2(4)

loop_
_geom_bond_atom_site_label_1
_geom_bond_atom_site_label_2
_geom_bond_distance
Br1 C19 1.902(6)
Br1' C19 2.090(15)
Br2 C25 1.900(6)
O1 C13 1.362(6)
O1 C1 1.386(6)
O2 C13 1.206(6)
N C11 1.263(7)
N C12 1.391(6)
C1 C6 1.388(7)
C1 C2 1.392(7)
C2 C3 1.381(8)
C2 H2A 0.9500
C3 C4 1.395(8)
C3 H3A 0.9500
C4 C5 1.373(8)
C4 H4A 0.9500
C5 C6 1.403(7)
C5 H5A 0.9500
C6 C7 1.466(7)
C7 C12 1.371(7)
C7 C8 1.444(7)
C8 C9 1.342(8)
C8 H8A 0.9500
C9 C14 1.487(8)
C9 C10 1.517(8)
C10 C11 1.532(7)
C10 H10A 0.9900
C10 H10B 0.9900
C11 C20 1.486(7)
C12 C13 1.487(7)
C14 C19 1.393(8)
C14 C15 1.487(8)
C15 C16 1.335(9)
C15 H15A 0.9500
C16 C17 1.409(10)
C16 H16A 0.9500
C17 C18 1.369(10)
C17 H17A 0.9500
C18 C19 1.386(9)
C18 H18A 0.9500
C20 C25 1.375(8)
C20 C21 1.402(8)
C21 C22 1.326(8)
C21 H21A 0.9500
C22 C23 1.493(9)
C22 H22A 0.9500
C23 C24 1.385(8)
C23 H23A 0.9500
C24 C25 1.387(8)
C24 H24A 0.9500
